data_7701083
loop_
_publ_author_name
'Maity, Souvik'
'Ghosh, Soumavo'
'Ghosh, Ashutosh'

_publ_section_title
;
 Elucidating the secondary effect in the Lewis acid mediated anodic shift
 of electrochemical oxidation of a Cu(ii) complex with a
 N<sub>2</sub>O<sub>2</sub> donor unsymmetrical ligand.
;
_journal_issue 39
_journal_name_full 'Dalton transactions (Cambridge, England : 2003)'
_journal_page_first 14898
_journal_page_last 14913
_journal_paper_doi 10.1039/c9dt03323h
_journal_volume 48
_journal_year 2019
_chemical_formula_sum 'C42 H52 Cl2 Cu2 N4 O16 Zn'
_chemical_formula_weight 1132.27
_space_group_crystal_system monoclinic
_space_group_IT_number 14
_space_group_name_Hall '-P 2yn'
_space_group_name_H-M_alt 'P 1 21/n 1'
_symmetry_space_group_name_Hall '-P 2yn'
_symmetry_space_group_name_H-M 'P 1 21/n 1'
_atom_sites_solution_hydrogens mixed
_audit_creation_method SHELXL-2014/7
_audit_update_record
;
2019-08-14 deposited with the CCDC.    2019-09-09 downloaded from the CCDC.
;
_cell_angle_alpha 90
_cell_angle_beta 92.334(5)
_cell_angle_gamma 90
_cell_formula_units_Z 4
_cell_length_a 16.038(3)
_cell_length_b 16.027(3)
_cell_length_c 18.280(4)
_cell_measurement_reflns_used 8337
_cell_measurement_temperature 296(2)
_cell_measurement_theta_max 25.116
_cell_measurement_theta_min 2.142
_cell_volume 4694.8(16)
_computing_cell_refinement 'Bruker SAINT'
_computing_data_collection 'Bruker APEX2'
_computing_data_reduction 'Bruker SAINT'
_computing_molecular_graphics 'Bruker SHELXTL'
_computing_publication_material 'Bruker SHELXTL'
_computing_structure_refinement 'SHELXL-2014/7 (Sheldrick, 2014)'
_computing_structure_solution 'SHELXS-97 (Sheldrick 2008)'
_diffrn_ambient_temperature 296(2)
_diffrn_measured_fraction_theta_full 0.996
_diffrn_measured_fraction_theta_max 0.996
_diffrn_measurement_device_type 'Bruker APEX-II CCD'
_diffrn_measurement_method '\f and \w scans'
_diffrn_radiation_type MoK\a
_diffrn_radiation_wavelength 0.71073
_diffrn_reflns_av_R_equivalents 0.1200
_diffrn_reflns_av_unetI/netI 0.0589
_diffrn_reflns_Laue_measured_fraction_full 0.996
_diffrn_reflns_Laue_measured_fraction_max 0.996
_diffrn_reflns_limit_h_max 19
_diffrn_reflns_limit_h_min -19
_diffrn_reflns_limit_k_max 19
_diffrn_reflns_limit_k_min -19
_diffrn_reflns_limit_l_max 21
_diffrn_reflns_limit_l_min -21
_diffrn_reflns_number 103877
_diffrn_reflns_point_group_measured_fraction_full 0.996
_diffrn_reflns_point_group_measured_fraction_max 0.996
_diffrn_reflns_theta_full 25.116
_diffrn_reflns_theta_max 25.116
_diffrn_reflns_theta_min 2.142
_exptl_absorpt_coefficient_mu 1.592
_exptl_absorpt_correction_T_max 0.739
_exptl_absorpt_correction_T_min 0.592
_exptl_absorpt_correction_type empirical
_exptl_absorpt_process_details SADABS
_exptl_crystal_colour RED
_exptl_crystal_density_diffrn 1.602
_exptl_crystal_description BLOCK
_exptl_crystal_F_000 2328
_exptl_crystal_size_max 0.30
_exptl_crystal_size_mid 0.26
_exptl_crystal_size_min 0.20
_refine_diff_density_max 0.776
_refine_diff_density_min -0.538
_refine_diff_density_rms 0.114
_refine_ls_extinction_method none
_refine_ls_goodness_of_fit_ref 1.118
_refine_ls_hydrogen_treatment constr
_refine_ls_matrix_type full
_refine_ls_number_parameters 685
_refine_ls_number_reflns 8337
_refine_ls_number_restraints 6
_refine_ls_restrained_S_all 1.118
_refine_ls_R_factor_all 0.1083
_refine_ls_R_factor_gt 0.0595
_refine_ls_shift/su_max 0.004
_refine_ls_shift/su_mean 0.000
_refine_ls_structure_factor_coef Fsqd
_refine_ls_weighting_details 'w=1/[\s^2^(Fo^2^)+(0.0714P)^2^+18.0977P] where P=(Fo^2^+2Fc^2^)/3'
_refine_ls_weighting_scheme calc
_refine_ls_wR_factor_gt 0.1562
_refine_ls_wR_factor_ref 0.1892
_reflns_Friedel_coverage 0.000
_reflns_number_gt 5484
_reflns_number_total 8337
_reflns_threshold_expression 'I > 2\s(I)'
_cod_data_source_file c9dt03323h2.cif
_cod_data_source_block 2
_cod_depositor_comments
;
The following automatic conversions were performed:

'_exptl_absorpt_correction_type' value 'EMPIRICAL' changed to
'empirical' according to
/home/data/users/saulius/crontab/automatic-downloads/rss-feeds/RSC/lib/dictionaries/cif_core.dic
dictionary named 'cif_core.dic' version 2.4.2 from 2011-04-26.

Automatic conversion script
Id: cif_fix_values 4973 2017-02-22 13:04:09Z antanas 

 Adding full bibliography for 7701082--7701083.cif.
;
_cod_original_cell_volume 4694.7(17)
_cod_database_code 7701083
_shelx_shelxl_version_number 2014/7
_shelx_space_group_comment
;
The symmetry employed for this shelxl refinement is uniquely defined
by the following loop, which should always be used as a source of
symmetry information in preference to the above space-group names.
They are only intended as comments.
;

loop_
_space_group_symop_operation_xyz
'x, y, z'
'-x+1/2, y+1/2, -z+1/2'
'-x, -y, -z'
'x-1/2, -y-1/2, z-1/2'

loop_
_atom_site_label
_atom_site_type_symbol
_atom_site_fract_x
_atom_site_fract_y
_atom_site_fract_z
_atom_site_U_iso_or_equiv
_atom_site_adp_type
_atom_site_occupancy
_atom_site_site_symmetry_order
_atom_site_calc_flag
_atom_site_refinement_flags_posn
_atom_site_refinement_flags_adp
_atom_site_refinement_flags_occupancy
_atom_site_disorder_assembly
_atom_site_disorder_group
C1 C 0.8269(4) 0.7337(4) 0.5849(4) 0.0374(15) Uani 1 1 d . . . . .
C2 C 0.8613(4) 0.8036(4) 0.5547(4) 0.0458(17) Uani 1 1 d . . . . .
H2 H 0.8623 0.8085 0.5040 0.055 Uiso 1 1 calc R U . . .
C3 C 0.8939(5) 0.8660(5) 0.5979(5) 0.061(2) Uani 1 1 d . . . . .
H3 H 0.9183 0.9121 0.5765 0.074 Uiso 1 1 calc R U . . .
C4 C 0.8909(5) 0.8612(5) 0.6720(5) 0.062(2) Uani 1 1 d . . . . .
H4 H 0.9128 0.9042 0.7012 0.074 Uiso 1 1 calc R U . . .
C5 C 0.8560(4) 0.7936(5) 0.7031(4) 0.054(2) Uani 1 1 d . . . . .
H5 H 0.8549 0.7908 0.7539 0.065 Uiso 1 1 calc R U . . .
C6 C 0.8218(4) 0.7282(4) 0.6621(4) 0.0418(16) Uani 1 1 d . . . . .
C7 C 0.7859(4) 0.6555(5) 0.6984(4) 0.0477(18) Uani 1 1 d . . . . .
C8 C 0.7443(5) 0.6733(6) 0.7692(4) 0.072(3) Uani 1 1 d . . . . .
H8A H 0.6923 0.6436 0.7699 0.108 Uiso 1 1 calc R U . . .
H8B H 0.7339 0.7321 0.7732 0.108 Uiso 1 1 calc R U . . .
H8C H 0.7800 0.6555 0.8097 0.108 Uiso 1 1 calc R U . . .
C9 C 0.7546(5) 0.5126(5) 0.7151(5) 0.065(2) Uani 1 1 d . . . . .
H9A H 0.6943 0.5181 0.7155 0.079 Uiso 1 1 calc R U . . .
H9B H 0.7763 0.5171 0.7653 0.079 Uiso 1 1 calc R U . . .
C10 C 0.7763(6) 0.4274(6) 0.6853(6) 0.085(3) Uani 1 1 d . . . . .
H10A H 0.7645 0.3858 0.7219 0.101 Uiso 1 1 calc R U . . .
H10B H 0.7402 0.4163 0.6426 0.101 Uiso 1 1 calc R U . . .
C11 C 0.8636(6) 0.4175(6) 0.6647(5) 0.075(3) Uani 1 1 d . . . . .
H11A H 0.9003 0.4471 0.6993 0.090 Uiso 1 1 calc R U . . .
H11B H 0.8788 0.3590 0.6659 0.090 Uiso 1 1 calc R U . . .
C12 C 0.9147(4) 0.4071(4) 0.5450(4) 0.0503(18) Uani 1 1 d . . . . .
H12 H 0.9388 0.3580 0.5627 0.060 Uiso 1 1 calc R U . . .
C13 C 0.9268(4) 0.4266(4) 0.4713(4) 0.0432(16) Uani 1 1 d . . . . .
C14 C 0.9776(4) 0.3745(5) 0.4316(5) 0.055(2) Uani 1 1 d . . . . .
H14 H 1.0038 0.3301 0.4558 0.066 Uiso 1 1 calc R U . . .
C15 C 0.9909(4) 0.3851(5) 0.3599(5) 0.058(2) Uani 1 1 d . . . . .
H15 H 1.0264 0.3497 0.3354 0.069 Uiso 1 1 calc R U . . .
C16 C 0.9498(4) 0.4506(5) 0.3232(4) 0.0538(19) Uani 1 1 d . . . . .
H16 H 0.9574 0.4589 0.2736 0.065 Uiso 1 1 calc R U . . .
C17 C 0.8983(4) 0.5031(4) 0.3600(4) 0.0449(17) Uani 1 1 d . . . . .
H17 H 0.8711 0.5459 0.3344 0.054 Uiso 1 1 calc R U . . .
C18 C 0.8856(4) 0.4941(4) 0.4341(4) 0.0378(15) Uani 1 1 d . . . . .
C19 C 0.6739(3) 0.5889(4) 0.2933(3) 0.0348(14) Uani 1 1 d . . . . .
C20 C 0.6421(4) 0.6641(4) 0.2676(4) 0.0456(17) Uani 1 1 d . . . . .
H20 H 0.6418 0.7104 0.2983 0.055 Uiso 1 1 calc R U . . .
C21 C 0.6107(4) 0.6705(5) 0.1960(4) 0.059(2) Uani 1 1 d . . . . .
H21 H 0.5886 0.7208 0.1789 0.071 Uiso 1 1 calc R U . . .
C22 C 0.6122(5) 0.6024(6) 0.1500(4) 0.061(2) Uani 1 1 d . . . . .
H22 H 0.5905 0.6065 0.1022 0.074 Uiso 1 1 calc R U . . .
C23 C 0.6456(5) 0.5291(5) 0.1751(4) 0.0542(19) Uani 1 1 d . . . . .
H23 H 0.6474 0.4840 0.1432 0.065 Uiso 1 1 calc R U . . .
C24 C 0.6772(4) 0.5195(4) 0.2463(3) 0.0383(15) Uani 1 1 d . . . . .
C25 C 0.7137(4) 0.4394(4) 0.2700(4) 0.0422(16) Uani 1 1 d . . . . .
C26 C 0.7541(6) 0.3879(5) 0.2132(4) 0.065(2) Uani 1 1 d . . . . .
H26A H 0.8095 0.3728 0.2304 0.098 Uiso 1 1 calc R U . . .
H26B H 0.7570 0.4194 0.1687 0.098 Uiso 1 1 calc R U . . .
H26C H 0.7219 0.3382 0.2040 0.098 Uiso 1 1 calc R U . . .
C27 C 0.7493(5) 0.3321(4) 0.3546(4) 0.0539(19) Uani 1 1 d . . . . .
H27A H 0.8092 0.3360 0.3496 0.065 Uiso 1 1 calc R U . . .
H27B H 0.7280 0.2915 0.3191 0.065 Uiso 1 1 calc R U . . .
C28 C 0.7325(5) 0.3015(4) 0.4297(4) 0.0554(19) Uani 1 1 d . . . . .
H28A H 0.7668 0.3328 0.4651 0.066 Uiso 1 1 calc R U . . .
H28B H 0.7487 0.2433 0.4336 0.066 Uiso 1 1 calc R U . . .
C29 C 0.6418(5) 0.3099(4) 0.4487(5) 0.057(2) Uani 1 1 d . . . . .
H29A H 0.6059 0.2981 0.4059 0.068 Uiso 1 1 calc R U . . .
H29B H 0.6288 0.2706 0.4869 0.068 Uiso 1 1 calc R U . . .
C30 C 0.5876(4) 0.4044(5) 0.5328(4) 0.0509(18) Uani 1 1 d . . . . .
H30 H 0.5649 0.3568 0.5530 0.061 Uiso 1 1 calc R U . . .
C31 C 0.5747(4) 0.4817(5) 0.5700(4) 0.0444(17) Uani 1 1 d . . . . .
C32 C 0.5265(4) 0.4784(6) 0.6316(4) 0.056(2) Uani 1 1 d . . . . .
H32 H 0.5013 0.4283 0.6438 0.068 Uiso 1 1 calc R U . . .
C33 C 0.5153(5) 0.5475(6) 0.6747(4) 0.063(2) Uani 1 1 d . . . . .
H33 H 0.4846 0.5442 0.7167 0.076 Uiso 1 1 calc R U . . .
C34 C 0.5504(5) 0.6213(6) 0.6542(4) 0.064(2) Uani 1 1 d . . . . .
H34 H 0.5419 0.6687 0.6823 0.077 Uiso 1 1 calc R U . . .
C35 C 0.5976(4) 0.6276(5) 0.5936(4) 0.0512(18) Uani 1 1 d . . . . .
H35 H 0.6210 0.6786 0.5816 0.061 Uiso 1 1 calc R U . . .
C36 C 0.6108(4) 0.5577(4) 0.5497(3) 0.0403(16) Uani 1 1 d . . . . .
C37 C 0.8693(8) 0.5842(8) 0.1215(6) 0.118(4) Uani 1 1 d . . . . .
H37A H 0.8834 0.6107 0.0765 0.177 Uiso 1 1 calc R U . . .
H37B H 0.8097 0.5819 0.1244 0.177 Uiso 1 1 calc R U . . .
H37C H 0.8916 0.5286 0.1229 0.177 Uiso 1 1 calc R U . . .
C38 C 0.9044(6) 0.6318(5) 0.1831(5) 0.061(2) Uani 1 1 d . . . . .
C39 C 0.9930(7) 0.6463(8) 0.1841(9) 0.142(6) Uani 1 1 d . . . . .
H39A H 1.0217 0.5940 0.1803 0.213 Uiso 1 1 calc R U . . .
H39B H 1.0102 0.6734 0.2290 0.213 Uiso 1 1 calc R U . . .
H39C H 1.0062 0.6813 0.1435 0.213 Uiso 1 1 calc R U . . .
C40 C 0.6646(7) 0.9245(7) 0.5764(6) 0.098(4) Uani 1 1 d . . . . .
H40A H 0.6375 0.8748 0.5582 0.148 Uiso 1 1 calc R U . . .
H40B H 0.6232 0.9655 0.5871 0.148 Uiso 1 1 calc R U . . .
H40C H 0.6971 0.9116 0.6202 0.148 Uiso 1 1 calc R U . . .
C41 C 0.7196(5) 0.9575(5) 0.5206(5) 0.060(2) Uani 1 1 d . . . . .
C42 C 0.7600(7) 1.0387(6) 0.5363(6) 0.090(3) Uani 1 1 d . . . . .
H42A H 0.7973 1.0518 0.4982 0.135 Uiso 1 1 calc R U . . .
H42B H 0.7909 1.0357 0.5824 0.135 Uiso 1 1 calc R U . . .
H42C H 0.7182 1.0813 0.5386 0.135 Uiso 1 1 calc R U . . .
Cl1 Cl 0.52652(15) 0.15431(18) 0.61288(15) 0.0784(7) Uani 1 1 d . . . . .
Cl2 Cl 0.96969(17) 0.16150(18) 0.61376(17) 0.0870(8) Uani 1 1 d . . . . .
Cu1 Cu 0.82630(5) 0.55857(5) 0.57125(4) 0.0411(2) Uani 1 1 d . . . . .
Cu2 Cu 0.67248(5) 0.48450(5) 0.41695(4) 0.0383(2) Uani 1 1 d . . . . .
N1 N 0.7890(3) 0.5820(4) 0.6712(3) 0.0440(14) Uani 1 1 d . . . . .
N2 N 0.8732(4) 0.4508(4) 0.5912(3) 0.0550(16) Uani 1 1 d . . . . .
N3 N 0.7114(3) 0.4137(3) 0.3376(3) 0.0420(13) Uani 1 1 d . . . . .
N4 N 0.6279(3) 0.3948(3) 0.4737(3) 0.0448(14) Uani 1 1 d . . . . .
O1 O 0.7991(3) 0.6701(3) 0.5424(2) 0.0419(11) Uani 1 1 d . . . . .
O2 O 0.8343(3) 0.5437(3) 0.4677(2) 0.0450(11) Uani 1 1 d . . . . .
O3 O 0.7022(3) 0.5824(3) 0.3632(2) 0.0409(10) Uani 1 1 d . . . . .
O4 O 0.6589(3) 0.5642(3) 0.4922(2) 0.0467(12) Uani 1 1 d . . . . .
O5 O 0.8383(3) 0.7108(3) 0.3732(3) 0.0589(14) Uani 1 1 d . . . . .
H5A H 0.8379 0.6860 0.3311 0.088 Uiso 1 1 d R U . . .
H5B H 0.8885 0.7023 0.3910 0.088 Uiso 1 1 d R U . . .
O6 O 0.6784(3) 0.7592(3) 0.4416(3) 0.0584(14) Uani 1 1 d . . . . .
H6A H 0.6768 0.7785 0.4853 0.088 Uiso 1 1 d R U . . .
H6B H 0.6278 0.7448 0.4312 0.088 Uiso 1 1 d R U . . .
O7 O 0.8591(6) 0.6599(5) 0.2278(4) 0.116(3) Uani 1 1 d . . . . .
O8 O 0.7322(4) 0.9192(3) 0.4658(3) 0.0642(15) Uani 1 1 d . . . . .
O9 O 0.9385(9) 0.0882(10) 0.6445(8) 0.089(5) Uani 0.529(9) 1 d . . P A 3
O10 O 0.8888(17) 0.1965(16) 0.589(2) 0.179(9) Uani 0.529(9) 1 d . U P A 3
O11 O 0.598(2) 0.157(3) 0.5763(19) 0.24(2) Uani 0.529(9) 1 d . . P A 1
O12 O 0.507(4) 0.219(3) 0.647(3) 0.36(4) Uani 0.529(9) 1 d . . P A 1
O13 O 0.5598(10) 0.1031(12) 0.6731(8) 0.113(6) Uani 0.529(9) 1 d . . P A 1
O14 O 0.484(3) 0.093(2) 0.614(4) 0.36(4) Uani 0.529(9) 1 d . . P A 1
O17 O 0.9742(19) 0.0905(16) 0.582(2) 0.235(16) Uani 0.529(9) 1 d . . P A 3
O18 O 0.9420(19) 0.1809(16) 0.5410(11) 0.172(10) Uani 0.529(9) 1 d . . P A 3
O9A O 1.008(4) 0.183(3) 0.6787(17) 0.32(3) Uani 0.471(9) 1 d . . P A 4
O10A O 0.9377(17) 0.2143(15) 0.6658(14) 0.149(13) Uani 0.471(9) 1 d . . P A 4
O11A O 0.5955(17) 0.2042(19) 0.6175(16) 0.138(10) Uani 0.471(9) 1 d . . P A 2
O12A O 0.4865(11) 0.2268(17) 0.590(3) 0.25(3) Uani 0.471(9) 1 d . . P A 2
O13A O 0.5132(18) 0.1235(19) 0.5461(11) 0.143(10) Uani 0.471(9) 1 d . . P A 2
O14A O 0.4485(15) 0.155(4) 0.6433(18) 0.21(2) Uani 0.471(9) 1 d . . P A 2
O17A O 1.0572(8) 0.1554(11) 0.6166(14) 0.118(7) Uani 0.471(9) 1 d . . P A 4
O18A O 1.0162(9) 0.2286(15) 0.5837(12) 0.132(8) Uani 0.471(9) 1 d . . P A 4
Zn1 Zn 0.75278(5) 0.65670(5) 0.43982(4) 0.0403(2) Uani 1 1 d . . . . .

loop_
_atom_site_aniso_label
_atom_site_aniso_U_11
_atom_site_aniso_U_22
_atom_site_aniso_U_33
_atom_site_aniso_U_23
_atom_site_aniso_U_13
_atom_site_aniso_U_12
C1 0.027(3) 0.037(4) 0.048(4) -0.012(3) 0.002(3) 0.008(3)
C2 0.047(4) 0.039(4) 0.052(4) -0.004(3) 0.008(3) 0.002(3)
C3 0.052(5) 0.038(4) 0.094(7) -0.006(4) 0.005(4) -0.001(4)
C4 0.052(5) 0.058(5) 0.074(6) -0.025(5) -0.005(4) 0.002(4)
C5 0.043(4) 0.070(6) 0.051(4) -0.024(4) -0.002(3) 0.013(4)
C6 0.028(3) 0.049(4) 0.048(4) -0.007(3) 0.001(3) 0.014(3)
C7 0.030(4) 0.075(6) 0.038(4) 0.004(4) 0.002(3) 0.012(4)
C8 0.069(6) 0.098(7) 0.050(5) -0.006(5) 0.022(4) 0.007(5)
C9 0.064(5) 0.074(6) 0.058(5) 0.018(4) 0.009(4) 0.001(5)
C10 0.098(8) 0.069(6) 0.088(7) 0.029(5) 0.014(6) -0.018(6)
C11 0.092(7) 0.067(6) 0.068(6) 0.030(5) 0.006(5) 0.018(5)
C12 0.053(4) 0.029(4) 0.068(5) 0.010(4) -0.007(4) 0.006(3)
C13 0.032(3) 0.037(4) 0.061(5) -0.004(3) -0.001(3) 0.001(3)
C14 0.036(4) 0.038(4) 0.090(6) -0.006(4) -0.003(4) 0.009(3)
C15 0.034(4) 0.054(5) 0.085(6) -0.018(4) 0.013(4) 0.005(4)
C16 0.041(4) 0.058(5) 0.064(5) -0.009(4) 0.013(3) 0.001(4)
C17 0.042(4) 0.040(4) 0.053(4) -0.007(3) 0.011(3) 0.004(3)
C18 0.025(3) 0.034(4) 0.054(4) -0.007(3) 0.001(3) 0.002(3)
C19 0.022(3) 0.042(4) 0.041(4) 0.001(3) 0.008(3) -0.005(3)
C20 0.047(4) 0.042(4) 0.048(4) -0.001(3) 0.005(3) -0.002(3)
C21 0.044(4) 0.064(5) 0.068(5) 0.028(4) -0.006(4) -0.003(4)
C22 0.051(5) 0.082(6) 0.049(5) 0.008(5) -0.012(4) -0.004(4)
C23 0.053(4) 0.068(5) 0.041(4) -0.003(4) -0.002(3) -0.009(4)
C24 0.036(3) 0.038(4) 0.040(4) -0.004(3) 0.001(3) -0.008(3)
C25 0.039(4) 0.032(4) 0.055(4) -0.011(3) 0.007(3) -0.006(3)
C26 0.084(6) 0.056(5) 0.056(5) -0.015(4) 0.017(4) 0.014(4)
C27 0.051(4) 0.032(4) 0.079(6) -0.011(4) 0.009(4) 0.001(3)
C28 0.061(5) 0.029(4) 0.076(5) 0.008(4) 0.002(4) 0.003(3)
C29 0.070(5) 0.034(4) 0.066(5) -0.005(4) 0.013(4) -0.003(4)
C30 0.041(4) 0.053(5) 0.059(5) 0.002(4) 0.003(3) -0.012(3)
C31 0.031(3) 0.060(5) 0.042(4) 0.004(3) 0.003(3) -0.005(3)
C32 0.046(4) 0.075(6) 0.048(4) 0.006(4) 0.003(3) -0.015(4)
C33 0.045(4) 0.101(7) 0.044(4) 0.004(5) 0.010(3) -0.008(5)
C34 0.046(4) 0.095(7) 0.051(5) -0.020(5) 0.007(4) 0.013(5)
C35 0.037(4) 0.059(5) 0.058(5) -0.011(4) 0.011(3) -0.005(3)
C36 0.030(3) 0.052(4) 0.039(4) -0.001(3) 0.005(3) 0.000(3)
C37 0.144(11) 0.104(9) 0.104(9) -0.011(7) -0.024(8) -0.041(8)
C38 0.079(6) 0.050(5) 0.054(5) 0.010(4) 0.007(4) 0.009(4)
C39 0.078(8) 0.118(11) 0.226(17) 0.056(11) -0.042(9) -0.007(7)
C40 0.101(8) 0.113(9) 0.084(7) -0.037(7) 0.035(6) -0.004(7)
C41 0.064(5) 0.059(5) 0.057(5) -0.003(4) -0.012(4) 0.010(4)
C42 0.101(8) 0.075(7) 0.091(7) -0.018(6) -0.013(6) -0.007(6)
Cl1 0.0609(14) 0.0825(18) 0.0919(18) -0.0042(15) 0.0054(13) 0.0094(14)
Cl2 0.0811(18) 0.0817(18) 0.100(2) 0.0067(16) 0.0239(15) -0.0185(15)
Cu1 0.0450(5) 0.0369(5) 0.0414(5) 0.0042(4) 0.0030(3) 0.0038(4)
Cu2 0.0397(5) 0.0308(4) 0.0450(5) -0.0018(4) 0.0084(3) -0.0041(3)
N1 0.037(3) 0.051(4) 0.044(3) 0.008(3) 0.001(2) -0.001(3)
N2 0.074(4) 0.037(3) 0.053(4) 0.009(3) -0.011(3) -0.005(3)
N3 0.041(3) 0.034(3) 0.051(4) -0.004(3) 0.002(3) -0.003(2)
N4 0.046(3) 0.035(3) 0.054(4) -0.001(3) 0.006(3) -0.009(3)
O1 0.053(3) 0.034(3) 0.039(2) -0.002(2) -0.001(2) 0.004(2)
O2 0.056(3) 0.039(3) 0.040(3) 0.002(2) 0.007(2) 0.022(2)
O3 0.050(3) 0.032(2) 0.040(3) 0.000(2) 0.000(2) -0.004(2)
O4 0.054(3) 0.043(3) 0.044(3) -0.008(2) 0.017(2) -0.017(2)
O5 0.068(3) 0.054(3) 0.056(3) -0.002(3) 0.009(3) -0.006(3)
O6 0.058(3) 0.046(3) 0.070(4) -0.006(3) -0.013(3) 0.013(3)
O7 0.168(8) 0.106(6) 0.077(5) -0.003(4) 0.026(5) 0.025(6)
O8 0.092(4) 0.054(3) 0.046(3) -0.006(3) -0.002(3) 0.008(3)
O9 0.081(9) 0.084(10) 0.102(10) 0.040(9) 0.009(7) -0.036(8)
O10 0.174(12) 0.173(12) 0.191(12) -0.002(9) 0.012(9) -0.008(8)
O11 0.22(3) 0.32(5) 0.18(3) 0.12(3) 0.15(3) 0.19(4)
O12 0.40(7) 0.25(5) 0.43(7) -0.20(5) 0.17(6) 0.06(5)
O13 0.090(10) 0.152(16) 0.095(10) 0.050(10) 0.004(8) 0.006(10)
O14 0.30(5) 0.10(2) 0.69(11) 0.02(4) 0.16(7) -0.05(3)
O17 0.21(3) 0.106(18) 0.38(5) -0.08(3) -0.08(3) 0.043(19)
O18 0.23(3) 0.20(2) 0.090(13) 0.040(14) 0.015(15) -0.01(2)
O9A 0.46(7) 0.37(6) 0.12(2) -0.13(3) 0.07(4) -0.25(5)
O10A 0.18(2) 0.142(18) 0.13(2) 0.031(14) 0.115(19) 0.096(18)
O11A 0.12(2) 0.17(3) 0.12(2) 0.031(17) -0.033(16) -0.021(19)
O12A 0.041(9) 0.12(2) 0.58(7) 0.18(3) 0.026(19) 0.012(10)
O13A 0.14(2) 0.20(3) 0.083(13) -0.064(15) -0.030(13) 0.004(19)
O14A 0.081(14) 0.36(6) 0.19(3) 0.09(3) 0.037(15) 0.10(2)
O17A 0.040(8) 0.094(12) 0.22(2) 0.016(14) 0.023(10) -0.003(8)
O18A 0.047(9) 0.19(2) 0.157(17) 0.057(16) 0.011(10) -0.020(12)
Zn1 0.0494(5) 0.0318(4) 0.0394(4) -0.0029(3) -0.0034(3) -0.0001(3)

loop_
_atom_type_symbol
_atom_type_description
_atom_type_scat_dispersion_real
_atom_type_scat_dispersion_imag
_atom_type_scat_source
C C 0.0033 0.0016 'International Tables Vol C Tables 4.2.6.8 and 6.1.1.4'
H H 0.0000 0.0000 'International Tables Vol C Tables 4.2.6.8 and 6.1.1.4'
N N 0.0061 0.0033 'International Tables Vol C Tables 4.2.6.8 and 6.1.1.4'
O O 0.0106 0.0060 'International Tables Vol C Tables 4.2.6.8 and 6.1.1.4'
Cl Cl 0.1484 0.1585 'International Tables Vol C Tables 4.2.6.8 and 6.1.1.4'
Cu Cu 0.3201 1.2651 'International Tables Vol C Tables 4.2.6.8 and 6.1.1.4'
Zn Zn 0.2839 1.4301 'International Tables Vol C Tables 4.2.6.8 and 6.1.1.4'

loop_
_geom_angle_atom_site_label_1
_geom_angle_atom_site_label_2
_geom_angle_atom_site_label_3
_geom_angle
O1 C1 C2 120.9(6)
O1 C1 C6 119.8(6)
C2 C1 C6 119.3(6)
C3 C2 C1 121.0(7)
C3 C2 H2 119.5
C1 C2 H2 119.5
C4 C3 C2 120.5(8)
C4 C3 H3 119.8
C2 C3 H3 119.8
C5 C4 C3 119.6(7)
C5 C4 H4 120.2
C3 C4 H4 120.2
C4 C5 C6 122.5(7)
C4 C5 H5 118.8
C6 C5 H5 118.8
C5 C6 C1 117.0(7)
C5 C6 C7 120.5(7)
C1 C6 C7 122.5(6)
N1 C7 C6 122.2(6)
N1 C7 C8 122.1(7)
C6 C7 C8 115.7(7)
C7 C8 H8A 109.5
C7 C8 H8B 109.5
H8A C8 H8B 109.5
C7 C8 H8C 109.5
H8A C8 H8C 109.5
H8B C8 H8C 109.5
N1 C9 C10 112.5(7)
N1 C9 H9A 109.1
C10 C9 H9A 109.1
N1 C9 H9B 109.1
C10 C9 H9B 109.1
H9A C9 H9B 107.8
C11 C10 C9 115.1(8)
C11 C10 H10A 108.5
C9 C10 H10A 108.5
C11 C10 H10B 108.5
C9 C10 H10B 108.5
H10A C10 H10B 107.5
N2 C11 C10 109.4(7)
N2 C11 H11A 109.8
C10 C11 H11A 109.8
N2 C11 H11B 109.8
C10 C11 H11B 109.8
H11A C11 H11B 108.2
N2 C12 C13 126.7(6)
N2 C12 H12 116.6
C13 C12 H12 116.6
C14 C13 C12 118.3(7)
C14 C13 C18 118.5(7)
C12 C13 C18 123.1(6)
C15 C14 C13 123.5(7)
C15 C14 H14 118.3
C13 C14 H14 118.3
C14 C15 C16 118.1(7)
C14 C15 H15 121.0
C16 C15 H15 121.0
C17 C16 C15 120.5(7)
C17 C16 H16 119.7
C15 C16 H16 119.7
C16 C17 C18 122.0(7)
C16 C17 H17 119.0
C18 C17 H17 119.0
O2 C18 C17 120.9(6)
O2 C18 C13 121.6(6)
C17 C18 C13 117.4(6)
O3 C19 C20 119.7(6)
O3 C19 C24 120.1(6)
C20 C19 C24 120.2(6)
C19 C20 C21 119.9(7)
C19 C20 H20 120.0
C21 C20 H20 120.0
C22 C21 C20 120.2(7)
C22 C21 H21 119.9
C20 C21 H21 119.9
C23 C22 C21 119.6(7)
C23 C22 H22 120.2
C21 C22 H22 120.2
C22 C23 C24 122.3(7)
C22 C23 H23 118.9
C24 C23 H23 118.9
C23 C24 C19 117.7(6)
C23 C24 C25 119.9(6)
C19 C24 C25 122.4(6)
N3 C25 C24 121.9(6)
N3 C25 C26 120.8(6)
C24 C25 C26 117.3(6)
C25 C26 H26A 109.5
C25 C26 H26B 109.5
H26A C26 H26B 109.5
C25 C26 H26C 109.5
H26A C26 H26C 109.5
H26B C26 H26C 109.5
N3 C27 C28 113.5(6)
N3 C27 H27A 108.9
C28 C27 H27A 108.9
N3 C27 H27B 108.9
C28 C27 H27B 108.9
H27A C27 H27B 107.7
C27 C28 C29 113.1(7)
C27 C28 H28A 109.0
C29 C28 H28A 109.0
C27 C28 H28B 109.0
C29 C28 H28B 109.0
H28A C28 H28B 107.8
N4 C29 C28 108.4(6)
N4 C29 H29A 110.0
C28 C29 H29A 110.0
N4 C29 H29B 110.0
C28 C29 H29B 110.0
H29A C29 H29B 108.4
N4 C30 C31 126.0(7)
N4 C30 H30 117.0
C31 C30 H30 117.0
C32 C31 C36 119.7(7)
C32 C31 C30 116.5(7)
C36 C31 C30 123.7(6)
C33 C32 C31 121.4(8)
C33 C32 H32 119.3
C31 C32 H32 119.3
C34 C33 C32 118.4(7)
C34 C33 H33 120.8
C32 C33 H33 120.8
C33 C34 C35 122.1(8)
C33 C34 H34 119.0
C35 C34 H34 119.0
C34 C35 C36 120.4(8)
C34 C35 H35 119.8
C36 C35 H35 119.8
O4 C36 C35 119.7(6)
O4 C36 C31 122.3(6)
C35 C36 C31 117.9(6)
C38 C37 H37A 109.5
C38 C37 H37B 109.5
H37A C37 H37B 109.5
C38 C37 H37C 109.5
H37A C37 H37C 109.5
H37B C37 H37C 109.5
O7 C38 C39 123.7(11)
O7 C38 C37 119.7(10)
C39 C38 C37 116.5(11)
C38 C39 H39A 109.5
C38 C39 H39B 109.5
H39A C39 H39B 109.5
C38 C39 H39C 109.5
H39A C39 H39C 109.5
H39B C39 H39C 109.5
C41 C40 H40A 109.5
C41 C40 H40B 109.5
H40A C40 H40B 109.5
C41 C40 H40C 109.5
H40A C40 H40C 109.5
H40B C40 H40C 109.5
O8 C41 C40 121.3(8)
O8 C41 C42 121.8(9)
C40 C41 C42 116.9(8)
C41 C42 H42A 109.5
C41 C42 H42B 109.5
H42A C42 H42B 109.5
C41 C42 H42C 109.5
H42A C42 H42C 109.5
H42B C42 H42C 109.5
O14 Cl1 O12 121(3)
O14 Cl1 O11 122(3)
O12 Cl1 O11 117(3)
O13A Cl1 O11A 112.0(17)
O13A Cl1 O12A 89(2)
O11A Cl1 O12A 83.8(16)
O13A Cl1 O14A 105(2)
O11A Cl1 O14A 136(3)
O12A Cl1 O14A 73(2)
O14 Cl1 O13 74(3)
O12 Cl1 O13 100(3)
O11 Cl1 O13 95.6(14)
O9A Cl2 O10A 54(3)
O17 Cl2 O9 57.7(18)
O9A Cl2 O17A 64(2)
O10A Cl2 O17A 114.5(16)
O17 Cl2 O18 78.0(18)
O9 Cl2 O18 117.1(12)
O9A Cl2 O18A 85.5(18)
O10A Cl2 O18A 91.0(15)
O17A Cl2 O18A 62.1(9)
O17 Cl2 O10 105.5(17)
O9 Cl2 O10 96.8(12)
O18 Cl2 O10 52.5(13)
O1 Cu1 N2 169.0(3)
O1 Cu1 O2 82.40(18)
N2 Cu1 O2 91.9(2)
O1 Cu1 N1 90.2(2)
N2 Cu1 N1 97.3(3)
O2 Cu1 N1 165.7(2)
O1 Cu1 Zn1 39.41(13)
N2 Cu1 Zn1 138.39(19)
O2 Cu1 Zn1 47.89(13)
N1 Cu1 Zn1 120.29(17)
O4 Cu2 O3 81.91(19)
O4 Cu2 N4 93.2(2)
O3 Cu2 N4 171.6(2)
O4 Cu2 N3 167.1(2)
O3 Cu2 N3 90.1(2)
N4 Cu2 N3 95.9(2)
O4 Cu2 Zn1 49.85(13)
O3 Cu2 Zn1 39.05(13)
N4 Cu2 Zn1 139.53(17)
N3 Cu2 Zn1 118.42(16)
C7 N1 C9 117.2(6)
C7 N1 Cu1 123.3(5)
C9 N1 Cu1 119.2(5)
C12 N2 C11 118.5(7)
C12 N2 Cu1 124.8(5)
C11 N2 Cu1 116.7(6)
C25 N3 C27 117.0(6)
C25 N3 Cu2 122.6(5)
C27 N3 Cu2 119.9(5)
C30 N4 C29 117.6(6)
C30 N4 Cu2 124.8(5)
C29 N4 Cu2 117.6(5)
C1 O1 Cu1 118.9(4)
C1 O1 Zn1 136.4(4)
Cu1 O1 Zn1 103.3(2)
C18 O2 Cu1 127.2(4)
C18 O2 Zn1 137.8(4)
Cu1 O2 Zn1 93.51(17)
C19 O3 Cu2 117.9(4)
C19 O3 Zn1 137.5(4)
Cu2 O3 Zn1 103.4(2)
C36 O4 Cu2 127.4(4)
C36 O4 Zn1 140.7(4)
Cu2 O4 Zn1 91.97(17)
Zn1 O5 H5A 110.5
Zn1 O5 H5B 110.0
H5A O5 H5B 103.5
Zn1 O6 H6A 110.2
Zn1 O6 H6B 109.2
H6A O6 H6B 103.8
O17 O9 Cl2 56.4(12)
O18 O10 Cl2 61.8(16)
Cl1 O13 O14 45.7(14)
Cl1 O14 O13 61(3)
Cl2 O17 O9 65.8(18)
Cl2 O17 O18 54.6(12)
O9 O17 O18 106(2)
O10 O18 Cl2 65.7(16)
O10 O18 O17 94(2)
Cl2 O18 O17 47.4(12)
O10A O9A Cl2 64(3)
O10A O9A O17A 119(3)
Cl2 O9A O17A 59.3(13)
O9A O10A Cl2 61.7(14)
Cl1 O12A O14A 53.9(13)
Cl1 O14A O12A 53.5(14)
Cl2 O17A O18A 59.9(9)
Cl2 O17A O9A 56(2)
O18A O17A O9A 80(3)
Cl2 O18A O17A 58.1(10)
O3 Zn1 O1 148.32(18)
O3 Zn1 O6 105.8(2)
O1 Zn1 O6 95.39(19)
O3 Zn1 O5 95.6(2)
O1 Zn1 O5 106.1(2)
O6 Zn1 O5 94.3(2)
O3 Zn1 O2 84.01(17)
O1 Zn1 O2 71.81(16)
O6 Zn1 O2 166.15(19)
O5 Zn1 O2 94.42(19)
O3 Zn1 O4 70.03(17)
O1 Zn1 O4 84.56(17)
O6 Zn1 O4 96.7(2)
O5 Zn1 O4 163.87(18)
O2 Zn1 O4 77.19(17)
O3 Zn1 Cu1 112.21(13)
O1 Zn1 Cu1 37.29(12)
O6 Zn1 Cu1 127.55(15)
O5 Zn1 Cu1 115.75(16)
O2 Zn1 Cu1 38.60(11)
O4 Zn1 Cu1 65.70(12)
O3 Zn1 Cu2 37.56(12)
O1 Zn1 Cu2 111.25(13)
O6 Zn1 Cu2 119.10(15)
O5 Zn1 Cu2 125.71(15)
O2 Zn1 Cu2 63.21(13)
O4 Zn1 Cu2 38.17(11)
Cu1 Zn1 Cu2 77.95(3)

loop_
_geom_bond_atom_site_label_1
_geom_bond_atom_site_label_2
_geom_bond_distance
C1 O1 1.345(7)
C1 C2 1.375(10)
C1 C6 1.419(9)
C2 C3 1.365(10)
C2 H2 0.9300
C3 C4 1.359(12)
C3 H3 0.9300
C4 C5 1.357(11)
C4 H4 0.9300
C5 C6 1.389(10)
C5 H5 0.9300
C6 C7 1.469(10)
C7 N1 1.280(9)
C7 C8 1.509(10)
C8 H8A 0.9600
C8 H8B 0.9600
C8 H8C 0.9600
C9 N1 1.490(9)
C9 C10 1.517(13)
C9 H9A 0.9700
C9 H9B 0.9700
C10 C11 1.473(13)
C10 H10A 0.9700
C10 H10B 0.9700
C11 N2 1.459(10)
C11 H11A 0.9700
C11 H11B 0.9700
C12 N2 1.299(9)
C12 C13 1.405(10)
C12 H12 0.9300
C13 C14 1.391(10)
C13 C18 1.425(9)
C14 C15 1.348(11)
C14 H14 0.9300
C15 C16 1.397(11)
C15 H15 0.9300
C16 C17 1.373(10)
C16 H16 0.9300
C17 C18 1.386(9)
C17 H17 0.9300
C18 O2 1.314(7)
C19 O3 1.343(7)
C19 C20 1.385(9)
C19 C24 1.406(9)
C20 C21 1.387(10)
C20 H20 0.9300
C21 C22 1.377(12)
C21 H21 0.9300
C22 C23 1.363(11)
C22 H22 0.9300
C23 C24 1.386(9)
C23 H23 0.9300
C24 C25 1.469(9)
C25 N3 1.304(9)
C25 C26 1.495(9)
C26 H26A 0.9600
C26 H26B 0.9600
C26 H26C 0.9600
C27 N3 1.471(9)
C27 C28 1.493(11)
C27 H27A 0.9700
C27 H27B 0.9700
C28 C29 1.516(11)
C28 H28A 0.9700
C28 H28B 0.9700
C29 N4 1.455(9)
C29 H29A 0.9700
C29 H29B 0.9700
C30 N4 1.290(9)
C30 C31 1.433(10)
C30 H30 0.9300
C31 C32 1.392(9)
C31 C36 1.404(10)
C32 C33 1.375(12)
C32 H32 0.9300
C33 C34 1.368(12)
C33 H33 0.9300
C34 C35 1.371(10)
C34 H34 0.9300
C35 C36 1.399(10)
C35 H35 0.9300
C36 O4 1.331(7)
C37 C38 1.455(13)
C37 H37A 0.9600
C37 H37B 0.9600
C37 H37C 0.9600
C38 O7 1.204(10)
C38 C39 1.439(14)
C39 H39A 0.9600
C39 H39B 0.9600
C39 H39C 0.9600
C40 C41 1.474(13)
C40 H40A 0.9600
C40 H40B 0.9600
C40 H40C 0.9600
C41 O8 1.199(9)
C41 C42 1.476(12)
C42 H42A 0.9600
C42 H42B 0.9600
C42 H42C 0.9600
Cl1 O14 1.20(3)
Cl1 O12 1.25(3)
Cl1 O13A 1.326(17)
Cl1 O11 1.36(2)
Cl1 O11A 1.36(2)
Cl1 O12A 1.38(2)
Cl1 O14A 1.39(2)
Cl1 O13 1.457(14)
Cl2 O17 1.28(2)
Cl2 O9A 1.36(3)
Cl2 O10A 1.39(2)
Cl2 O9 1.402(12)
Cl2 O17A 1.405(14)
Cl2 O18 1.419(19)
Cl2 O18A 1.431(18)
Cl2 O10 1.47(3)
Cu1 O1 1.909(4)
Cu1 N2 1.913(6)
Cu1 O2 1.917(4)
Cu1 N1 1.982(6)
Cu1 Zn1 3.0667(12)
Cu2 O4 1.897(4)
Cu2 O3 1.922(4)
Cu2 N4 1.927(5)
Cu2 N3 1.964(6)
Cu2 Zn1 3.0669(12)
O1 Zn1 2.001(4)
O2 Zn1 2.279(4)
O3 Zn1 1.986(4)
O4 Zn1 2.346(4)
O5 Zn1 2.062(5)
O5 H5A 0.8657
O5 H5B 0.8655
O6 Zn1 2.032(5)
O6 H6A 0.8576
O6 H6B 0.8574
O9 O17 1.30(4)
O10 O18 1.28(3)
O13 O14 1.60(7)
O17 O18 1.70(3)
O9A O10A 1.26(7)
O9A O17A 1.47(4)
O12A O14A 1.64(5)
O17A O18A 1.46(2)
